data_7043593
loop_
_publ_author_name
'Yang, Shen'
'Su, Hu-Chao'
'Hou, Jin-Le'
'Luo, Wen'
'Zou, Dan-Hong'
'Zhu, Qin-Yu'
'Dai, Jie'

_publ_section_title
;
 The effects of transition-metal doping and chromophore anchoring on the
 photocurrent response of titanium-oxo-clusters
;
_journal_name_full 'Dalton Trans.'
_journal_paper_doi 10.1039/C7DT01603D
_journal_year 2017
_chemical_formula_sum 'C88 H148 Mn2 O46 Ti12'
_chemical_formula_weight 2626.74
_space_group_crystal_system monoclinic
_space_group_IT_number 14
_space_group_name_Hall '-P 2ybc'
_space_group_name_H-M_alt 'P 1 21/c 1'
_symmetry_space_group_name_Hall '-P 2ybc'
_symmetry_space_group_name_H-M 'P 1 21/c 1'
_atom_sites_solution_hydrogens geom
_audit_creation_method SHELXL-2016/6
_audit_update_record
;
2017-06-28 deposited with the CCDC.
2017-06-29 downloaded from the CCDC.
;
_cell_angle_alpha 90
_cell_angle_beta 101.00(3)
_cell_angle_gamma 90
_cell_formula_units_Z 2
_cell_length_a 14.530(3)
_cell_length_b 14.214(3)
_cell_length_c 30.116(6)
_cell_measurement_reflns_used 27887
_cell_measurement_temperature 293(2)
_cell_measurement_theta_max 34.8
_cell_measurement_theta_min 2.0
_cell_volume 6106(2)
_computing_cell_refinement 'CrystalClear (Rigaku Inc., 2007)'
_computing_data_collection 'CrystalClear (Rigaku Inc., 2007)'
_computing_data_reduction 'CrystalClear (Rigaku Inc., 2007)'
_computing_structure_refinement 'SHELXL-2016/6 (Sheldrick, 2016)'
_diffrn_ambient_temperature 293(2)
_diffrn_measured_fraction_theta_full 0.998
_diffrn_measured_fraction_theta_max 0.998
_diffrn_measurement_device_type 'Rigaku Saturn'
_diffrn_radiation_type MoK\a
_diffrn_radiation_wavelength 0.71073
_diffrn_reflns_av_R_equivalents 0.0614
_diffrn_reflns_av_unetI/netI 0.0737
_diffrn_reflns_Laue_measured_fraction_full 0.998
_diffrn_reflns_Laue_measured_fraction_max 0.998
_diffrn_reflns_limit_h_max 17
_diffrn_reflns_limit_h_min -16
_diffrn_reflns_limit_k_max 16
_diffrn_reflns_limit_k_min -16
_diffrn_reflns_limit_l_max 35
_diffrn_reflns_limit_l_min -35
_diffrn_reflns_number 44469
_diffrn_reflns_point_group_measured_fraction_full 0.998
_diffrn_reflns_point_group_measured_fraction_max 0.998
_diffrn_reflns_theta_full 24.999
_diffrn_reflns_theta_max 24.999
_diffrn_reflns_theta_min 2.165
_exptl_absorpt_coefficient_mu 1.014
_exptl_absorpt_correction_T_max 1.0000
_exptl_absorpt_correction_T_min 0.8121
_exptl_absorpt_correction_type multi-scan
_exptl_absorpt_process_details 'Jacobson, R. (1998) Private communication'
_exptl_crystal_colour Red
_exptl_crystal_density_diffrn 1.429
_exptl_crystal_description Block
_exptl_crystal_F_000 2716
_exptl_crystal_size_max 0.800
_exptl_crystal_size_mid 0.350
_exptl_crystal_size_min 0.200
_refine_diff_density_max 0.518
_refine_diff_density_min -0.363
_refine_diff_density_rms 0.073
_refine_ls_extinction_method none
_refine_ls_goodness_of_fit_ref 1.164
_refine_ls_hydrogen_treatment constr
_refine_ls_matrix_type full
_refine_ls_number_parameters 713
_refine_ls_number_reflns 10735
_refine_ls_number_restraints 883
_refine_ls_restrained_S_all 1.127
_refine_ls_R_factor_all 0.1178
_refine_ls_R_factor_gt 0.0971
_refine_ls_shift/su_max 0.075
_refine_ls_shift/su_mean 0.002
_refine_ls_structure_factor_coef Fsqd
_refine_ls_weighting_details 'w=1/[\s^2^(Fo^2^)+(0.0248P)^2^+20.1358P] where P=(Fo^2^+2Fc^2^)/3'
_refine_ls_weighting_scheme calc
_refine_ls_wR_factor_gt 0.1642
_refine_ls_wR_factor_ref 0.1741
_reflns_Friedel_coverage 0.000
_reflns_number_gt 8841
_reflns_number_total 10735
_reflns_threshold_expression 'I > 2\s(I)'
_cod_data_source_file c7dt01603d2.cif
_cod_data_source_block 3
_cod_depositor_comments
;
The following automatic conversions were performed:

'_exptl_absorpt_correction_type' value 'Multi-scan' changed to
'multi-scan' according to
/home/data/users/saulius/crontab/automatic-downloads/rss-feeds/RSC/lib/dictionaries/cif_core.dic
dictionary named 'cif_core.dic' version 2.4.2 from 2011-04-26.

Automatic conversion script
Id: cif_fix_values 4973 2017-02-22 13:04:09Z antanas 
;
_cod_original_cell_volume 6105(2)
_cod_database_code 7043593
_shelx_shelxl_version_number 2016/6
_shelx_space_group_comment
;
The symmetry employed for this shelxl refinement is uniquely defined
by the following loop, which should always be used as a source of
symmetry information in preference to the above space-group names.
They are only intended as comments.
;
_shelx_estimated_absorpt_t_min 0.498
_shelx_estimated_absorpt_t_max 0.823

loop_
_space_group_symop_operation_xyz
'x, y, z'
'-x, y+1/2, -z+1/2'
'-x, -y, -z'
'x, -y-1/2, z-1/2'

loop_
_atom_site_label
_atom_site_type_symbol
_atom_site_fract_x
_atom_site_fract_y
_atom_site_fract_z
_atom_site_U_iso_or_equiv
_atom_site_adp_type
_atom_site_occupancy
_atom_site_site_symmetry_order
_atom_site_calc_flag
_atom_site_refinement_flags_posn
_atom_site_refinement_flags_adp
_atom_site_refinement_flags_occupancy
_atom_site_disorder_assembly
_atom_site_disorder_group
Mn1 Mn 0.51452(6) 0.56464(6) 0.95604(3) 0.0497(3) Uani 1 1 d . . . . .
Ti1 Ti 0.53421(8) 0.66297(8) 1.05379(4) 0.0515(3) Uani 1 1 d . . . . .
Ti2 Ti 0.28384(8) 0.38726(9) 0.84175(4) 0.0605(3) Uani 1 1 d . . . . .
Ti3 Ti 0.30068(8) 0.47598(8) 0.93598(4) 0.0508(3) Uani 1 1 d . . . . .
Ti4 Ti 0.34810(8) 0.69769(8) 0.95275(4) 0.0539(3) Uani 1 1 d . . . . .
Ti5 Ti 0.30529(9) 0.61239(9) 0.85389(4) 0.0589(3) Uani 1 1 d . . . . .
Ti6 Ti 0.10171(9) 0.51606(10) 0.82746(5) 0.0705(4) Uani 1 1 d . . . . .
O1 O 0.4678(3) 0.7288(3) 1.09352(14) 0.0572(11) Uani 1 1 d . . . . .
O2 O 0.5444(3) 0.4442(3) 0.92414(14) 0.0535(10) Uani 1 1 d . . . . .
O3 O 0.5903(3) 0.7672(3) 1.04040(16) 0.0670(12) Uani 1 1 d D . . . .
O4 O 0.4427(3) 0.6627(3) 0.99711(13) 0.0540(10) Uani 1 1 d . . . . .
O5 O 0.5881(3) 0.5530(3) 1.02364(12) 0.0475(9) Uani 1 1 d . . . . .
O6 O 0.5654(3) 0.6829(3) 0.92691(15) 0.0627(12) Uani 1 1 d . . . . .
O7 O 0.4417(3) 0.7784(3) 0.92544(15) 0.0612(11) Uani 1 1 d . . . . .
O8 O 0.3773(3) 0.5867(3) 0.91190(12) 0.0490(9) Uani 1 1 d . . . . .
O9 O 0.3524(3) 0.4974(3) 0.82447(14) 0.0644(12) Uani 1 1 d . . . . .
O10 O 0.1850(3) 0.2998(3) 0.86163(15) 0.0670(12) Uani 1 1 d . . . . .
O11 O 0.0580(3) 0.3948(4) 0.85340(17) 0.0734(13) Uani 1 1 d . . . . .
O12 O 0.2268(3) 0.5008(3) 0.87170(13) 0.0531(10) Uani 1 1 d . . . . .
O13 O 0.3332(3) 0.2992(4) 0.81284(16) 0.0747(13) Uani 1 1 d D . . . .
O14 O 0.1733(3) 0.4218(3) 0.79369(15) 0.0716(13) Uani 1 1 d . . . . .
O15 O 0.2184(3) 0.4051(3) 0.95744(15) 0.0637(12) Uani 1 1 d D . . . .
O16 O 0.3545(3) 0.3787(3) 0.89996(13) 0.0515(10) Uani 1 1 d . . . . .
O17 O 0.2637(3) 0.5926(3) 0.96557(14) 0.0545(10) Uani 1 1 d D . . . .
O18 O 0.2940(3) 0.7909(3) 0.97727(15) 0.0684(12) Uani 1 1 d . . . . .
O19 O 0.2594(3) 0.7121(3) 0.88975(14) 0.0620(11) Uani 1 1 d . . . . .
O20 O 0.3703(3) 0.6878(3) 0.82475(15) 0.0758(14) Uani 1 1 d D . . . .
O21 O 0.0126(4) 0.5185(4) 0.77695(19) 0.1015(19) Uani 1 1 d D . . . .
O22 O 0.1818(3) 0.6185(3) 0.80948(15) 0.0716(13) Uani 1 1 d . . . . .
O23 O 0.0401(4) 0.5804(4) 0.86288(19) 0.0906(16) Uani 1 1 d D . . . .
C1 C 0.4095(4) 0.6802(5) 1.1154(2) 0.0557(16) Uani 1 1 d . . . . .
C2 C 0.3598(5) 0.7189(6) 1.1455(2) 0.075(2) Uani 1 1 d . . . . .
H2 H 0.364155 0.782746 1.152383 0.090 Uiso 1 1 calc R U . . .
C3 C 0.3029(6) 0.6602(7) 1.1654(3) 0.091(2) Uani 1 1 d . . . . .
H3 H 0.268572 0.685264 1.185690 0.109 Uiso 1 1 calc R U . . .
C4 C 0.2964(5) 0.5658(6) 1.1558(3) 0.085(2) Uani 1 1 d . . . . .
H4 H 0.258309 0.527778 1.169772 0.102 Uiso 1 1 calc R U . . .
C5 C 0.3460(4) 0.5267(5) 1.1254(2) 0.0663(18) Uani 1 1 d . . . . .
H5 H 0.340897 0.462888 1.118517 0.080 Uiso 1 1 calc R U . . .
C6 C 0.5971(4) 0.4159(5) 0.8945(2) 0.0522(15) Uani 1 1 d . . . . .
C7B C 0.5771(18) 0.8678(10) 1.0354(10) 0.160(7) Uiso 0.5 1 d D . P A 2
H7BA H 0.517818 0.887402 1.042751 0.191 Uiso 0.5 1 calc R U P A 2
H7BB H 0.579878 0.888229 1.004925 0.191 Uiso 0.5 1 calc R U P A 2
C8 C 0.659(2) 0.905(3) 1.0693(10) 0.218(11) Uiso 0.5 1 d D . P A 2
H8A H 0.657815 0.972525 1.069068 0.327 Uiso 0.5 1 calc R U P A 2
H8B H 0.655043 0.882639 1.098949 0.327 Uiso 0.5 1 calc R U P A 2
H8C H 0.716538 0.883459 1.061468 0.327 Uiso 0.5 1 calc R U P A 2
C8' C 0.638(2) 0.922(2) 1.0290(10) 0.218(11) Uiso 0.5 1 d D . P A 1
H8'A H 0.660704 0.979784 1.043770 0.327 Uiso 0.5 1 calc R U P A 1
H8'B H 0.682660 0.898836 1.011999 0.327 Uiso 0.5 1 calc R U P A 1
H8'C H 0.579275 0.933726 1.008889 0.327 Uiso 0.5 1 calc R U P A 1
C9 C 0.5777(5) 0.8414(5) 0.9041(2) 0.0620(17) Uani 1 1 d . . . . .
C10 C 0.5407(6) 0.9302(5) 0.8984(3) 0.081(2) Uani 1 1 d . . . . .
H10 H 0.481590 0.941402 0.904945 0.098 Uiso 1 1 calc R U . . .
C11 C 0.5881(7) 1.0026(6) 0.8834(3) 0.101(3) Uani 1 1 d . . . . .
H11 H 0.561964 1.062473 0.880166 0.122 Uiso 1 1 calc R U . . .
C12 C 0.6738(7) 0.9865(7) 0.8734(3) 0.103(3) Uani 1 1 d . . . . .
H12 H 0.705808 1.035414 0.862512 0.124 Uiso 1 1 calc R U . . .
C13 C 0.7134(7) 0.8992(7) 0.8790(3) 0.110(3) Uani 1 1 d . . . . .
H13 H 0.772580 0.888924 0.872452 0.132 Uiso 1 1 calc R U . . .
C14 C 0.6650(6) 0.8257(6) 0.8947(3) 0.088(2) Uani 1 1 d . . . . .
H14 H 0.691835 0.766120 0.898709 0.105 Uiso 1 1 calc R U . . .
C15 C 0.5251(5) 0.7611(5) 0.9204(2) 0.0571(15) Uani 1 1 d . . . . .
C16 C 0.4323(5) 0.4924(6) 0.8028(3) 0.081(2) Uani 1 1 d . . . . .
H16A H 0.465800 0.434107 0.811278 0.097 Uiso 1 1 calc R U . . .
H16B H 0.474470 0.544141 0.813263 0.097 Uiso 1 1 calc R U . . .
C17 C 0.4039(7) 0.4970(7) 0.7528(3) 0.115(3) Uani 1 1 d . . . . .
H17A H 0.458685 0.493627 0.739370 0.173 Uiso 1 1 calc R U . . .
H17B H 0.371631 0.555067 0.744354 0.173 Uiso 1 1 calc R U . . .
H17C H 0.363158 0.445132 0.742362 0.173 Uiso 1 1 calc R U . . .
C18B C 0.3867(16) 0.2330(13) 0.7902(9) 0.112(8) Uiso 0.5 1 d D . P B 1
H18A H 0.453702 0.242360 0.799822 0.135 Uiso 0.5 1 calc R U P B 1
H18B H 0.370214 0.238849 0.757596 0.135 Uiso 0.5 1 calc R U P B 1
C19 C 0.355(3) 0.1340(17) 0.8070(14) 0.236(19) Uani 0.5 1 d D . P B 1
H19A H 0.385605 0.084204 0.794113 0.355 Uiso 0.5 1 calc R U P B 1
H19B H 0.370626 0.130780 0.839383 0.355 Uiso 0.5 1 calc R U P B 1
H19C H 0.287890 0.127301 0.797538 0.355 Uiso 0.5 1 calc R U P B 1
C19' C 0.346(2) 0.185(3) 0.7564(8) 0.211(16) Uani 0.5 1 d D . P B 2
H19D H 0.371553 0.126318 0.749145 0.316 Uiso 0.5 1 calc R U P B 2
H19E H 0.278742 0.182413 0.749355 0.316 Uiso 0.5 1 calc R U P B 2
H19F H 0.367334 0.234567 0.738982 0.316 Uiso 0.5 1 calc R U P B 2
C20 C 0.0430(5) 0.2366(5) 0.8754(2) 0.0707(19) Uani 1 1 d . . . . .
C21 C 0.0807(6) 0.1490(6) 0.8828(4) 0.107(3) Uani 1 1 d . . . . .
H21 H 0.141785 0.138191 0.878947 0.128 Uiso 1 1 calc R U . . .
C22 C 0.0282(8) 0.0747(7) 0.8962(4) 0.141(5) Uani 1 1 d . . . . .
H22 H 0.054162 0.015060 0.901735 0.169 Uiso 1 1 calc R U . . .
C23 C -0.0620(7) 0.0924(7) 0.9008(4) 0.129(4) Uani 1 1 d . . . . .
H23 H -0.098092 0.043575 0.908902 0.155 Uiso 1 1 calc R U . . .
C24 C -0.1000(6) 0.1791(7) 0.8939(4) 0.111(3) Uani 1 1 d . . . . .
H24 H -0.161225 0.189467 0.897782 0.133 Uiso 1 1 calc R U . . .
C25 C -0.0482(5) 0.2529(6) 0.8811(3) 0.085(2) Uani 1 1 d . . . . .
H25 H -0.074338 0.312616 0.876393 0.102 Uiso 1 1 calc R U . . .
C26 C 0.0993(5) 0.3157(6) 0.8626(2) 0.0681(18) Uani 1 1 d . . . . .
C27 C 0.1262(7) 0.3585(8) 0.7590(3) 0.119(4) Uani 1 1 d D . . . .
H27C H 0.130867 0.295538 0.771590 0.143 Uiso 0.5 1 calc R U P C 2
H27D H 0.060276 0.375122 0.752658 0.143 Uiso 0.5 1 calc R U P C 2
H27A H 0.065296 0.342865 0.765586 0.143 Uiso 0.5 1 calc R U P D 1
H27B H 0.162191 0.300728 0.760439 0.143 Uiso 0.5 1 calc R U P D 1
C28B C 0.1572(17) 0.3546(18) 0.7167(7) 0.132(9) Uiso 0.5 1 d D . P E 2
H28A H 0.119828 0.309917 0.697232 0.198 Uiso 0.5 1 calc R U P E 2
H28B H 0.150840 0.415573 0.702805 0.198 Uiso 0.5 1 calc R U P E 2
H28C H 0.221779 0.335595 0.721831 0.198 Uiso 0.5 1 calc R U P E 2
C29 C 0.2109(9) 0.3268(10) 0.9856(6) 0.129(6) Uani 0.75 1 d D . P F 1
H29A H 0.256040 0.334564 1.013576 0.155 Uiso 0.75 1 calc R U P F 1
H29B H 0.228407 0.270730 0.970820 0.155 Uiso 0.75 1 calc R U P F 1
C30 C 0.1196(10) 0.3115(14) 0.9967(6) 0.181(8) Uani 0.75 1 d D . P F 1
H30A H 0.121737 0.257136 1.015770 0.271 Uiso 0.75 1 calc R U P F 1
H30B H 0.102055 0.365586 1.012250 0.271 Uiso 0.75 1 calc R U P F 1
H30C H 0.074352 0.301590 0.969385 0.271 Uiso 0.75 1 calc R U P F 1
C29' C 0.1502(18) 0.359(2) 0.9775(11) 0.082(10) Uiso 0.25 1 d D . P F 2
H29C H 0.107508 0.323217 0.954987 0.098 Uiso 0.25 1 calc R U P F 2
H29D H 0.114285 0.404197 0.991225 0.098 Uiso 0.25 1 calc R U P F 2
C30' C 0.203(4) 0.295(4) 1.0124(16) 0.16(2) Uiso 0.25 1 d D . P F 2
H30D H 0.159609 0.261790 1.027132 0.239 Uiso 0.25 1 calc R U P F 2
H30E H 0.238150 0.250817 0.998318 0.239 Uiso 0.25 1 calc R U P F 2
H30F H 0.244890 0.331356 1.034360 0.239 Uiso 0.25 1 calc R U P F 2
C31 C 0.2353(7) 0.5921(8) 1.0096(3) 0.072(3) Uani 0.7 1 d D . P G 1
H31A H 0.273262 0.636677 1.029611 0.086 Uiso 0.7 1 calc R U P G 1
H31B H 0.245585 0.530054 1.023038 0.086 Uiso 0.7 1 calc R U P G 1
C32B C 0.1348(10) 0.6177(13) 1.0045(6) 0.141(6) Uani 0.7 1 d D . P G 1
H32A H 0.117070 0.617115 1.033629 0.211 Uiso 0.7 1 calc R U P G 1
H32B H 0.124934 0.679465 0.991576 0.211 Uiso 0.7 1 calc R U P G 1
H32C H 0.097312 0.573051 0.985016 0.211 Uiso 0.7 1 calc R U P G 1
C32' C 0.1711(13) 0.6068(18) 0.9772(7) 0.069(6) Uiso 0.3 1 d D . P G 2
H32D H 0.127889 0.557829 0.964062 0.083 Uiso 0.3 1 calc R U P G 2
H32E H 0.145415 0.667440 0.966591 0.083 Uiso 0.3 1 calc R U P G 2
C33 C 0.2907(7) 0.8568(6) 1.0134(3) 0.114(3) Uani 1 1 d . . . . .
H33A H 0.344855 0.897907 1.017132 0.137 Uiso 1 1 calc R U . . .
H33B H 0.292713 0.822744 1.041499 0.137 Uiso 1 1 calc R U . . .
C34 C 0.2055(9) 0.9128(9) 1.0036(4) 0.184(6) Uani 1 1 d . . . . .
H34A H 0.204429 0.956112 1.027916 0.276 Uiso 1 1 calc R U . . .
H34B H 0.203971 0.947111 0.975993 0.276 Uiso 1 1 calc R U . . .
H34C H 0.151919 0.872077 1.000318 0.276 Uiso 1 1 calc R U . . .
C35B C 0.1858(14) 0.7818(12) 0.8793(6) 0.078(5) Uiso 0.55 1 d . . P H 1
H35A H 0.154892 0.789516 0.904879 0.094 Uiso 0.55 1 calc R U P H 1
H35B H 0.139390 0.761079 0.853556 0.094 Uiso 0.55 1 calc R U P H 1
C36 C 0.2273(15) 0.8744(11) 0.8684(6) 0.127(8) Uani 0.55 1 d . . P H 1
H36A H 0.178398 0.920513 0.861481 0.191 Uiso 0.55 1 calc R U P H 1
H36B H 0.272650 0.894932 0.894061 0.191 Uiso 0.55 1 calc R U P H 1
H36C H 0.257188 0.866568 0.842870 0.191 Uiso 0.55 1 calc R U P H 1
C36' C 0.1141(15) 0.8062(16) 0.8784(8) 0.114(7) Uani 0.45 1 d . . P H 2
H36D H 0.085798 0.864911 0.867534 0.172 Uiso 0.45 1 calc R U P H 2
H36E H 0.080610 0.755342 0.861632 0.172 Uiso 0.45 1 calc R U P H 2
H36F H 0.111747 0.799275 0.909911 0.172 Uiso 0.45 1 calc R U P H 2
C37 C 0.4301(9) 0.7421(8) 0.8013(3) 0.147(5) Uani 1 1 d D . . . .
H37A H 0.492317 0.745067 0.819929 0.176 Uiso 1 1 calc R U . . .
H37B H 0.435122 0.709913 0.773476 0.176 Uiso 1 1 calc R U . . .
C38 C 0.3979(11) 0.8339(9) 0.7909(5) 0.234(8) Uani 1 1 d D . . . .
H38A H 0.440522 0.866076 0.775444 0.351 Uiso 1 1 calc R U . . .
H38B H 0.336869 0.831636 0.771865 0.351 Uiso 1 1 calc R U . . .
H38C H 0.394109 0.866818 0.818355 0.351 Uiso 1 1 calc R U . . .
C39B C -0.0793(10) 0.5537(13) 0.7558(9) 0.161(9) Uiso 0.7 1 d D . P I 1
H39A H -0.076129 0.584113 0.727339 0.194 Uiso 0.7 1 calc R U P I 1
H39B H -0.101295 0.599256 0.775419 0.194 Uiso 0.7 1 calc R U P I 1
C40 C -0.1454(11) 0.4701(15) 0.7479(9) 0.220(12) Uani 0.7 1 d D . P I 1
H40A H -0.206924 0.491197 0.733981 0.331 Uiso 0.7 1 calc R U P I 1
H40B H -0.123048 0.425652 0.728486 0.331 Uiso 0.7 1 calc R U P I 1
H40C H -0.148107 0.440730 0.776361 0.331 Uiso 0.7 1 calc R U P I 1
C40' C -0.091(4) 0.539(4) 0.7156(14) 0.19(2) Uiso 0.3 1 d D . P I 2
H40D H -0.155153 0.539389 0.699570 0.281 Uiso 0.3 1 calc R U P I 2
H40E H -0.064318 0.600037 0.714228 0.281 Uiso 0.3 1 calc R U P I 2
H40F H -0.056188 0.493513 0.702045 0.281 Uiso 0.3 1 calc R U P I 2
C41 C 0.1721(19) 0.6537(16) 0.7616(7) 0.093(6) Uani 0.60(2) 1 d . . P J 1
H41A H 0.232283 0.677179 0.756995 0.112 Uiso 0.60(2) 1 calc R U P J 1
H41B H 0.154254 0.601775 0.740845 0.112 Uiso 0.60(2) 1 calc R U P J 1
C42 C 0.1054(16) 0.7251(18) 0.7519(8) 0.172(12) Uani 0.60(2) 1 d . . P J 1
H42A H 0.101372 0.745492 0.721246 0.257 Uiso 0.60(2) 1 calc R U P J 1
H42B H 0.045516 0.701746 0.755899 0.257 Uiso 0.60(2) 1 calc R U P J 1
H42C H 0.123504 0.777109 0.772040 0.257 Uiso 0.60(2) 1 calc R U P J 1
C41' C 0.149(2) 0.689(2) 0.7762(10) 0.091(8) Uani 0.40(2) 1 d . . P J 2
H41C H 0.185007 0.746432 0.783120 0.109 Uiso 0.40(2) 1 calc R U P J 2
H41D H 0.083542 0.703097 0.775989 0.109 Uiso 0.40(2) 1 calc R U P J 2
C42' C 0.161(2) 0.650(2) 0.7299(9) 0.112(11) Uani 0.40(2) 1 d . . P J 2
H42D H 0.139254 0.696295 0.706933 0.167 Uiso 0.40(2) 1 calc R U P J 2
H42E H 0.225756 0.636873 0.730542 0.167 Uiso 0.40(2) 1 calc R U P J 2
H42F H 0.124715 0.593718 0.723440 0.167 Uiso 0.40(2) 1 calc R U P J 2
C43B C -0.0476(17) 0.562(2) 0.8838(10) 0.170(8) Uiso 0.55 1 d D . P K 2
H43A H -0.092456 0.520677 0.865399 0.204 Uiso 0.55 1 calc R U P K 2
H43B H -0.032026 0.538717 0.914526 0.204 Uiso 0.55 1 calc R U P K 2
C44B C -0.113(3) 0.626(3) 0.8723(17) 0.232(12) Uiso 0.45 1 d D . P K 1
H44A H -0.157109 0.629716 0.892254 0.348 Uiso 0.45 1 calc R U P K 1
H44B H -0.100628 0.688008 0.862279 0.348 Uiso 0.45 1 calc R U P K 1
H44C H -0.138607 0.587769 0.846619 0.348 Uiso 0.45 1 calc R U P K 1
C28A C 0.1129(19) 0.3955(19) 0.7124(7) 0.152(10) Uiso 0.5 1 d D . P E 1
H28D H 0.081384 0.349275 0.691710 0.228 Uiso 0.5 1 calc R U P E 1
H28E H 0.075747 0.451790 0.710205 0.228 Uiso 0.5 1 calc R U P E 1
H28F H 0.172828 0.409573 0.705048 0.228 Uiso 0.5 1 calc R U P E 1
C7A C 0.624(2) 0.8516(14) 1.0634(8) 0.160(7) Uiso 0.5 1 d D . P A 1
H7AA H 0.682930 0.839680 1.083940 0.191 Uiso 0.5 1 calc R U P A 1
H7AB H 0.579151 0.874704 1.080818 0.191 Uiso 0.5 1 calc R U P A 1
C35A C 0.2193(14) 0.8047(17) 0.8723(7) 0.076(6) Uiso 0.45 1 d . . P H 2
H35C H 0.222687 0.811692 0.840577 0.092 Uiso 0.45 1 calc R U P H 2
H35D H 0.253972 0.855833 0.889086 0.092 Uiso 0.45 1 calc R U P H 2
C43A C -0.025(2) 0.584(3) 0.8964(12) 0.170(8) Uiso 0.45 1 d D . P K 1
H43C H -0.036726 0.520977 0.906659 0.204 Uiso 0.45 1 calc R U P K 1
H43D H 0.001455 0.621751 0.922403 0.204 Uiso 0.45 1 calc R U P K 1
C44A C -0.079(2) 0.661(2) 0.8815(13) 0.232(12) Uiso 0.55 1 d D . P K 2
H44D H -0.135614 0.665882 0.893475 0.348 Uiso 0.55 1 calc R U P K 2
H44E H -0.031266 0.699466 0.899071 0.348 Uiso 0.55 1 calc R U P K 2
H44F H -0.090826 0.681685 0.850651 0.348 Uiso 0.55 1 calc R U P K 2
C18A C 0.3794(18) 0.2066(15) 0.8086(7) 0.111(7) Uiso 0.5 1 d D . P B 2
H18C H 0.357658 0.158825 0.827164 0.133 Uiso 0.5 1 calc R U P B 2
H18D H 0.447101 0.211480 0.816691 0.133 Uiso 0.5 1 calc R U P B 2
C32A C 0.188(3) 0.602(3) 1.0272(8) 0.097(11) Uiso 0.3 1 d D . P G 2
H32F H 0.130242 0.610940 1.037480 0.145 Uiso 0.3 1 calc R U P G 2
H32G H 0.214193 0.541869 1.037076 0.145 Uiso 0.3 1 calc R U P G 2
H32H H 0.231602 0.650753 1.039588 0.145 Uiso 0.3 1 calc R U P G 2
C39A C -0.0889(11) 0.512(5) 0.7648(13) 0.147(18) Uiso 0.3 1 d D . P I 2
H39C H -0.120663 0.557558 0.780734 0.176 Uiso 0.3 1 calc R U P I 2
H39D H -0.112402 0.449312 0.768354 0.176 Uiso 0.3 1 calc R U P I 2

loop_
_atom_site_aniso_label
_atom_site_aniso_U_11
_atom_site_aniso_U_22
_atom_site_aniso_U_33
_atom_site_aniso_U_23
_atom_site_aniso_U_13
_atom_site_aniso_U_12
Mn1 0.0558(6) 0.0439(5) 0.0517(6) 0.0029(4) 0.0159(4) -0.0031(4)
Ti1 0.0565(7) 0.0443(6) 0.0557(7) -0.0001(5) 0.0160(5) -0.0030(5)
Ti2 0.0601(7) 0.0673(8) 0.0546(7) -0.0083(6) 0.0124(6) -0.0057(6)
Ti3 0.0508(6) 0.0502(7) 0.0541(7) 0.0033(5) 0.0165(5) -0.0035(5)
Ti4 0.0588(7) 0.0491(7) 0.0559(7) 0.0050(5) 0.0163(6) 0.0037(5)
Ti5 0.0659(8) 0.0617(8) 0.0496(7) 0.0071(6) 0.0120(6) -0.0056(6)
Ti6 0.0615(8) 0.0749(9) 0.0725(9) 0.0024(7) 0.0062(7) -0.0007(7)
O1 0.062(3) 0.049(3) 0.063(3) -0.004(2) 0.017(2) 0.004(2)
O2 0.058(3) 0.049(2) 0.059(3) 0.001(2) 0.024(2) 0.000(2)
O3 0.078(3) 0.042(2) 0.081(3) -0.001(2) 0.016(3) -0.014(2)
O4 0.057(2) 0.054(3) 0.051(2) 0.0033(19) 0.0105(19) 0.000(2)
O5 0.051(2) 0.047(2) 0.045(2) 0.0016(18) 0.0100(18) 0.0015(18)
O6 0.069(3) 0.046(2) 0.078(3) 0.010(2) 0.029(2) -0.003(2)
O7 0.067(3) 0.049(3) 0.069(3) 0.011(2) 0.018(2) -0.004(2)
O8 0.056(2) 0.049(2) 0.045(2) 0.0042(18) 0.0161(18) -0.0013(18)
O9 0.064(3) 0.076(3) 0.057(3) -0.004(2) 0.021(2) -0.007(2)
O10 0.059(3) 0.068(3) 0.074(3) -0.004(2) 0.013(2) -0.013(2)
O11 0.060(3) 0.076(3) 0.084(3) -0.004(3) 0.013(3) -0.008(2)
O12 0.054(2) 0.055(2) 0.050(2) 0.0037(19) 0.0118(19) -0.0027(19)
O13 0.073(3) 0.082(3) 0.072(3) -0.018(3) 0.020(3) 0.001(3)
O14 0.068(3) 0.085(3) 0.057(3) -0.004(2) 0.000(2) -0.007(2)
O15 0.065(3) 0.065(3) 0.068(3) 0.006(2) 0.030(2) -0.011(2)
O16 0.053(2) 0.053(2) 0.048(2) -0.0015(19) 0.0093(19) -0.0047(19)
O17 0.055(2) 0.056(2) 0.058(2) 0.002(2) 0.022(2) 0.000(2)
O18 0.080(3) 0.059(3) 0.069(3) 0.000(2) 0.021(2) 0.014(2)
O19 0.065(3) 0.058(3) 0.062(3) 0.012(2) 0.007(2) 0.008(2)
O20 0.092(4) 0.080(3) 0.058(3) 0.014(2) 0.020(3) -0.014(3)
O21 0.069(3) 0.123(5) 0.098(4) 0.017(4) -0.021(3) -0.003(3)
O22 0.074(3) 0.076(3) 0.059(3) 0.013(2) -0.001(2) -0.004(2)
O23 0.075(3) 0.091(4) 0.110(4) 0.008(3) 0.030(3) 0.014(3)
C1 0.055(4) 0.064(4) 0.049(4) -0.005(3) 0.012(3) 0.003(3)
C2 0.079(5) 0.077(5) 0.075(5) -0.011(4) 0.029(4) 0.013(4)
C3 0.087(6) 0.106(6) 0.091(6) -0.010(5) 0.050(5) 0.009(5)
C4 0.073(5) 0.103(5) 0.088(6) 0.005(5) 0.040(4) -0.007(5)
C5 0.058(4) 0.077(5) 0.067(4) 0.003(4) 0.020(3) -0.007(4)
C6 0.044(3) 0.064(4) 0.048(4) 0.002(3) 0.009(3) 0.003(3)
C9 0.076(4) 0.056(4) 0.055(4) 0.010(3) 0.018(3) -0.011(3)
C10 0.082(5) 0.058(4) 0.105(6) 0.018(4) 0.020(5) -0.009(4)
C11 0.115(7) 0.062(5) 0.131(8) 0.027(5) 0.034(6) -0.014(5)
C12 0.118(7) 0.085(5) 0.114(7) 0.030(6) 0.039(6) -0.026(5)
C13 0.104(7) 0.094(6) 0.148(9) 0.019(6) 0.066(6) -0.020(5)
C14 0.091(5) 0.065(5) 0.119(7) 0.007(5) 0.048(5) -0.008(4)
C15 0.070(4) 0.048(3) 0.054(4) 0.007(3) 0.014(3) -0.009(3)
C16 0.069(5) 0.092(6) 0.087(5) 0.005(5) 0.030(4) -0.004(4)
C17 0.132(8) 0.147(9) 0.077(5) -0.007(6) 0.048(5) -0.001(7)
C19 0.29(4) 0.074(19) 0.34(5) -0.02(3) 0.04(4) 0.03(2)
C19' 0.22(3) 0.20(3) 0.21(3) -0.14(3) 0.03(3) 0.02(3)
C20 0.067(4) 0.070(4) 0.074(5) -0.008(4) 0.011(4) -0.019(3)
C21 0.090(6) 0.071(5) 0.167(9) -0.001(6) 0.044(6) -0.011(4)
C22 0.110(7) 0.078(6) 0.244(14) 0.022(8) 0.060(9) -0.010(5)
C23 0.099(7) 0.093(6) 0.204(12) 0.017(8) 0.048(8) -0.025(5)
C24 0.081(6) 0.100(6) 0.158(9) 0.016(7) 0.038(6) -0.016(5)
C25 0.071(4) 0.092(6) 0.092(6) 0.008(5) 0.017(4) -0.013(4)
C26 0.062(4) 0.072(4) 0.068(5) -0.011(4) 0.009(4) -0.015(3)
C27 0.102(7) 0.156(9) 0.087(7) -0.042(6) -0.016(5) 0.017(6)
C29 0.112(10) 0.130(12) 0.153(14) 0.071(10) 0.045(10) -0.009(9)
C30 0.155(13) 0.24(2) 0.158(15) 0.032(15) 0.066(13) -0.099(14)
C31 0.088(7) 0.069(7) 0.069(6) -0.003(5) 0.041(6) -0.009(6)
C32B 0.100(10) 0.176(17) 0.172(17) 0.014(14) 0.089(11) 0.023(11)
C33 0.155(9) 0.086(6) 0.102(7) -0.017(5) 0.029(7) 0.029(6)
C34 0.227(14) 0.148(11) 0.189(13) -0.025(10) 0.071(11) 0.097(10)
C36 0.21(2) 0.046(9) 0.111(14) 0.000(9) -0.009(14) 0.025(12)
C36' 0.102(16) 0.115(18) 0.131(19) 0.007(15) 0.037(14) 0.025(15)
C37 0.227(13) 0.126(9) 0.088(7) 0.028(6) 0.031(8) -0.081(9)
C38 0.29(2) 0.164(12) 0.232(17) 0.083(13) 0.024(15) -0.071(12)
C40 0.083(12) 0.24(3) 0.32(3) -0.07(2) -0.009(15) -0.070(14)
C41 0.113(15) 0.103(15) 0.058(9) 0.008(10) 0.001(9) -0.019(10)
C42 0.18(2) 0.20(2) 0.109(18) 0.039(16) -0.023(15) 0.062(16)
C41' 0.093(19) 0.11(2) 0.064(15) 0.027(13) -0.007(12) 0.000(13)
C42' 0.15(2) 0.11(2) 0.070(12) 0.010(14) 0.012(15) -0.027(18)

loop_
_atom_type_symbol
_atom_type_description
_atom_type_scat_dispersion_real
_atom_type_scat_dispersion_imag
_atom_type_scat_source
C C 0.0033 0.0016 'International Tables Vol C Tables 4.2.6.8 and 6.1.1.4'
H H 0.0000 0.0000 'International Tables Vol C Tables 4.2.6.8 and 6.1.1.4'
Mn Mn 0.3368 0.7283 'International Tables Vol C Tables 4.2.6.8 and 6.1.1.4'
O O 0.0106 0.0060 'International Tables Vol C Tables 4.2.6.8 and 6.1.1.4'
Ti Ti 0.2776 0.4457 'International Tables Vol C Tables 4.2.6.8 and 6.1.1.4'

loop_
_geom_angle_atom_site_label_1
_geom_angle_atom_site_label_2
_geom_angle_atom_site_label_3
_geom_angle
_geom_angle_site_symmetry_1
_geom_angle_site_symmetry_3
O2 Mn1 O6 110.53(16) . .
O2 Mn1 O5 105.80(16) . .
O6 Mn1 O5 108.13(17) . .
O2 Mn1 O8 94.84(16) . .
O6 Mn1 O8 89.12(16) . .
O5 Mn1 O8 145.69(15) . .
O2 Mn1 O4 159.66(16) . .
O6 Mn1 O4 88.35(16) . .
O5 Mn1 O4 73.84(15) . .
O8 Mn1 O4 77.38(14) . .
O2 Mn1 O5 74.60(14) . 3_667
O6 Mn1 O5 162.43(16) . 3_667
O5 Mn1 O5 85.69(15) . 3_667
O8 Mn1 O5 73.55(13) . 3_667
O4 Mn1 O5 85.13(14) . 3_667
O2 Mn1 Ti4 137.62(12) . .
O6 Mn1 Ti4 80.23(13) . .
O5 Mn1 Ti4 109.30(11) . .
O8 Mn1 Ti4 43.23(10) . .
O4 Mn1 Ti4 35.59(10) . .
O5 Mn1 Ti4 85.02(10) 3_667 .
O2 Mn1 Ti1 143.20(12) . .
O6 Mn1 Ti1 93.30(13) . .
O5 Mn1 Ti1 38.26(11) . .
O8 Mn1 Ti1 113.77(11) . .
O4 Mn1 Ti1 36.68(10) . .
O5 Mn1 Ti1 91.17(10) 3_667 .
Ti4 Mn1 Ti1 72.12(4) . .
O2 Mn1 Ti3 82.62(12) . .
O6 Mn1 Ti3 128.68(13) . .
O5 Mn1 Ti3 115.55(11) . .
O8 Mn1 Ti3 39.62(10) . .
O4 Mn1 Ti3 79.49(11) . .
O5 Mn1 Ti3 33.93(9) 3_667 .
Ti4 Mn1 Ti3 61.24(4) . .
Ti1 Mn1 Ti3 104.43(5) . .
O2 Mn1 Ti1 37.18(11) . 3_667
O6 Mn1 Ti1 146.36(13) . 3_667
O5 Mn1 Ti1 94.02(11) . 3_667
O8 Mn1 Ti1 86.05(11) . 3_667
O4 Mn1 Ti1 122.73(11) . 3_667
O5 Mn1 Ti1 37.68(9) 3_667 3_667
Ti4 Mn1 Ti1 116.55(4) . 3_667
Ti1 Mn1 Ti1 119.04(3) . 3_667
Ti3 Mn1 Ti1 55.46(3) . 3_667
O3 Ti1 O1 92.4(2) . .
O3 Ti1 O4 93.9(2) . .
O1 Ti1 O4 101.91(18) . .
O3 Ti1 O16 93.4(2) . 3_667
O1 Ti1 O16 98.38(17) . 3_667
O4 Ti1 O16 158.06(17) . 3_667
O3 Ti1 O5 107.85(19) . .
O1 Ti1 O5 159.08(18) . .
O4 Ti1 O5 82.21(16) . .
O16 Ti1 O5 75.87(16) 3_667 .
O3 Ti1 O2 170.0(2) . 3_667
O1 Ti1 O2 77.65(17) . 3_667
O4 Ti1 O2 87.36(17) . 3_667
O16 Ti1 O2 88.92(16) 3_667 3_667
O5 Ti1 O2 82.11(16) . 3_667
O3 Ti1 Ti3 100.10(16) . 3_667
O1 Ti1 Ti3 136.56(14) . 3_667
O4 Ti1 Ti3 118.29(13) . 3_667
O16 Ti1 Ti3 39.92(11) 3_667 3_667
O5 Ti1 Ti3 36.27(11) . 3_667
O2 Ti1 Ti3 87.90(12) 3_667 3_667
O3 Ti1 Mn1 96.83(16) . .
O1 Ti1 Mn1 144.49(14) . .
O4 Ti1 Mn1 43.43(12) . .
O16 Ti1 Mn1 115.09(12) 3_667 .
O5 Ti1 Mn1 40.07(11) . .
O2 Ti1 Mn1 90.91(12) 3_667 .
Ti3 Ti1 Mn1 75.21(4) 3_667 .
O3 Ti1 Mn1 153.48(16) . 3_667
O1 Ti1 Mn1 114.05(14) . 3_667
O4 Ti1 Mn1 79.72(13) . 3_667
O16 Ti1 Mn1 84.49(12) 3_667 3_667
O5 Ti1 Mn1 45.98(11) . 3_667
O2 Ti1 Mn1 36.41(11) 3_667 3_667
Ti3 Ti1 Mn1 62.06(4) 3_667 3_667
Mn1 Ti1 Mn1 60.96(3) . 3_667
O13 Ti2 O16 102.5(2) . .
O13 Ti2 O9 99.2(2) . .
O16 Ti2 O9 94.85(18) . .
O13 Ti2 O14 99.4(2) . .
O16 Ti2 O14 156.6(2) . .
O9 Ti2 O14 89.5(2) . .
O13 Ti2 O10 95.0(2) . .
O16 Ti2 O10 88.67(18) . .
O9 Ti2 O10 164.3(2) . .
O14 Ti2 O10 81.48(19) . .
O13 Ti2 O12 174.9(2) . .
O16 Ti2 O12 80.60(17) . .
O9 Ti2 O12 76.37(17) . .
O14 Ti2 O12 78.11(18) . .
O10 Ti2 O12 89.13(17) . .
O13 Ti2 Ti3 141.57(17) . .
O16 Ti2 Ti3 39.03(13) . .
O9 Ti2 Ti3 87.88(13) . .
O14 Ti2 Ti3 118.50(15) . .
O10 Ti2 Ti3 85.23(13) . .
O12 Ti2 Ti3 41.80(11) . .
O13 Ti2 Ti6 138.79(17) . .
O16 Ti2 Ti6 117.44(14) . .
O9 Ti2 Ti6 87.52(14) . .
O14 Ti2 Ti6 39.68(14) . .
O10 Ti2 Ti6 77.28(14) . .
O12 Ti2 Ti6 39.40(11) . .
Ti3 Ti2 Ti6 78.82(5) . .
O13 Ti2 Ti5 136.35(17) . .
O16 Ti2 Ti5 86.20(13) . .
O9 Ti2 Ti5 37.15(13) . .
O14 Ti2 Ti5 83.44(15) . .
O10 Ti2 Ti5 128.25(14) . .
O12 Ti2 Ti5 39.25(11) . .
Ti3 Ti2 Ti5 59.98(4) . .
Ti6 Ti2 Ti5 60.30(4) . .
O15 Ti3 O5 101.3(2) . 3_667
O15 Ti3 O17 92.92(19) . .
O5 Ti3 O17 99.48(17) 3_667 .
O15 Ti3 O16 99.48(19) . .
O5 Ti3 O16 79.77(16) 3_667 .
O17 Ti3 O16 167.49(17) . .
O15 Ti3 O12 99.96(19) . .
O5 Ti3 O12 151.55(17) 3_667 .
O17 Ti3 O12 98.09(17) . .
O16 Ti3 O12 78.25(16) . .
O15 Ti3 O8 166.67(19) . .
O5 Ti3 O8 86.67(16) 3_667 .
O17 Ti3 O8 75.08(16) . .
O16 Ti3 O8 92.41(16) . .
O12 Ti3 O8 76.47(16) . .
O15 Ti3 Ti2 99.37(15) . .
O5 Ti3 Ti2 114.58(13) 3_667 .
O17 Ti3 Ti2 140.33(13) . .
O16 Ti3 Ti2 35.71(11) . .
O12 Ti3 Ti2 42.76(12) . .
O8 Ti3 Ti2 86.76(11) . .
O15 Ti3 Ti1 99.53(15) . 3_667
O5 Ti3 Ti1 40.04(12) 3_667 3_667
O17 Ti3 Ti1 139.18(13) . 3_667
O16 Ti3 Ti1 40.08(11) . 3_667
O12 Ti3 Ti1 117.46(12) . 3_667
O8 Ti3 Ti1 93.44(11) . 3_667
Ti2 Ti3 Ti1 75.65(5) . 3_667
O15 Ti3 Ti5 138.63(16) . .
O5 Ti3 Ti5 119.98(13) 3_667 .
O17 Ti3 Ti5 83.55(12) . .
O16 Ti3 Ti5 86.04(12) . .
O12 Ti3 Ti5 40.71(11) . .
O8 Ti3 Ti5 35.81(11) . .
Ti2 Ti3 Ti5 62.48(4) . .
Ti1 Ti3 Ti5 109.90(5) 3_667 .
O15 Ti3 Ti4 129.17(15) . .
O5 Ti3 Ti4 88.95(13) 3_667 .
O17 Ti3 Ti4 36.31(12) . .
O16 Ti3 Ti4 131.34(12) . .
O12 Ti3 Ti4 92.14(12) . .
O8 Ti3 Ti4 39.41(10) . .
Ti2 Ti3 Ti4 121.31(5) . .
Ti1 Ti3 Ti4 118.00(5) 3_667 .
Ti5 Ti3 Ti4 59.28(4) . .
O15 Ti3 Mn1 145.61(16) . .
O5 Ti3 Mn1 45.57(12) 3_667 .
O17 Ti3 Mn1 85.74(12) . .
O16 Ti3 Mn1 84.94(12) . .
O12 Ti3 Mn1 114.27(12) . .
O8 Ti3 Mn1 41.09(11) . .
Ti2 Ti3 Mn1 103.42(5) . .
Ti1 Ti3 Mn1 62.48(4) 3_667 .
Ti5 Ti3 Mn1 75.44(4) . .
Ti4 Ti3 Mn1 55.67(3) . .
O18 Ti4 O4 103.6(2) . .
O18 Ti4 O17 98.0(2) . .
O4 Ti4 O17 93.40(18) . .
O18 Ti4 O7 97.4(2) . .
O4 Ti4 O7 88.95(18) . .
O17 Ti4 O7 163.39(18) . .
O18 Ti4 O19 93.4(2) . .
O4 Ti4 O19 162.72(19) . .
O17 Ti4 O19 87.36(18) . .
O7 Ti4 O19 85.60(18) . .
O18 Ti4 O8 164.6(2) . .
O4 Ti4 O8 90.94(17) . .
O17 Ti4 O8 75.69(16) . .
O7 Ti4 O8 87.84(16) . .
O19 Ti4 O8 72.51(16) . .
O18 Ti4 Mn1 149.33(16) . .
O4 Ti4 Mn1 46.81(13) . .
O17 Ti4 Mn1 92.40(12) . .
O7 Ti4 Mn1 77.28(13) . .
O19 Ti4 Mn1 115.92(13) . .
O8 Ti4 Mn1 45.97(11) . .
O18 Ti4 Ti5 130.96(16) . .
O4 Ti4 Ti5 125.40(14) . .
O17 Ti4 Ti5 83.04(12) . .
O7 Ti4 Ti5 82.21(13) . .
O19 Ti4 Ti5 37.55(12) . .
O8 Ti4 Ti5 35.29(11) . .
Mn1 Ti4 Ti5 78.80(5) . .
O18 Ti4 Ti3 133.90(16) . .
O4 Ti4 Ti3 87.49(14) . .
O17 Ti4 Ti3 36.05(12) . .
O7 Ti4 Ti3 127.86(13) . .
O19 Ti4 Ti3 82.99(13) . .
O8 Ti4 Ti3 40.28(11) . .
Mn1 Ti4 Ti3 63.08(4) . .
Ti5 Ti4 Ti3 58.91(4) . .
O20 Ti5 O8 108.8(2) . .
O20 Ti5 O19 96.0(2) . .
O8 Ti5 O19 79.55(17) . .
O20 Ti5 O22 97.8(2) . .
O8 Ti5 O22 151.88(19) . .
O19 Ti5 O22 88.92(19) . .
O20 Ti5 O9 90.9(2) . .
O8 Ti5 O9 94.24(18) . .
O19 Ti5 O9 171.91(18) . .
O22 Ti5 O9 94.36(19) . .
O20 Ti5 O12 163.7(2) . .
O8 Ti5 O12 81.27(16) . .
O19 Ti5 O12 98.45(18) . .
O22 Ti5 O12 75.12(18) . .
O9 Ti5 O12 75.33(17) . .
O20 Ti5 Ti3 148.77(17) . .
O8 Ti5 Ti3 41.23(12) . .
O19 Ti5 Ti3 87.27(13) . .
O22 Ti5 Ti3 113.31(14) . .
O9 Ti5 Ti3 84.64(13) . .
O12 Ti5 Ti3 40.09(11) . .
O20 Ti5 Ti4 101.95(17) . .
O8 Ti5 Ti4 39.72(12) . .
O19 Ti5 Ti4 40.21(12) . .
O22 Ti5 Ti4 126.54(15) . .
O9 Ti5 Ti4 133.95(14) . .
O12 Ti5 Ti4 93.92(12) . .
Ti3 Ti5 Ti4 61.81(4) . .
O20 Ti5 Ti6 133.46(17) . .
O8 Ti5 Ti6 117.77(13) . .
O19 Ti5 Ti6 92.86(14) . .
O22 Ti5 Ti6 36.71(14) . .
O9 Ti5 Ti6 85.42(13) . .
O12 Ti5 Ti6 38.48(11) . .
Ti3 Ti5 Ti6 77.07(5) . .
Ti4 Ti5 Ti6 113.70(5) . .
O20 Ti5 Ti2 126.40(17) . .
O8 Ti5 Ti2 86.41(13) . .
O19 Ti5 Ti2 137.56(14) . .
O22 Ti5 Ti2 85.05(14) . .
O9 Ti5 Ti2 35.84(12) . .
O12 Ti5 Ti2 39.52(11) . .
Ti3 Ti5 Ti2 57.54(4) . .
Ti4 Ti5 Ti2 118.92(5) . .
Ti6 Ti5 Ti2 59.08(4) . .
O23 Ti6 O21 97.7(3) . .
O23 Ti6 O22 100.0(2) . .
O21 Ti6 O22 96.8(2) . .
O23 Ti6 O11 88.6(2) . .
O21 Ti6 O11 96.5(2) . .
O22 Ti6 O11 163.0(2) . .
O23 Ti6 O12 98.7(2) . .
O21 Ti6 O12 163.1(2) . .
O22 Ti6 O12 76.34(17) . .
O11 Ti6 O12 87.94(18) . .
O23 Ti6 O14 170.2(2) . .
O21 Ti6 O14 86.9(2) . .
O22 Ti6 O14 88.0(2) . .
O11 Ti6 O14 82.2(2) . .
O12 Ti6 O14 77.60(17) . .
O23 Ti6 Ti2 135.98(19) . .
O21 Ti6 Ti2 124.9(2) . .
O22 Ti6 Ti2 86.77(14) . .
O11 Ti6 Ti2 76.95(14) . .
O12 Ti6 Ti2 40.44(12) . .
O14 Ti6 Ti2 38.12(13) . .
O23 Ti6 Ti5 100.25(19) . .
O21 Ti6 Ti5 132.8(2) . .
O22 Ti6 Ti5 37.18(13) . .
O11 Ti6 Ti5 127.06(15) . .
O12 Ti6 Ti5 39.22(12) . .
O14 Ti6 Ti5 82.71(13) . .
Ti2 Ti6 Ti5 60.62(4) . .
C1 O1 Ti1 119.3(4) . .
C6 O2 Mn1 139.4(4) . .
C6 O2 Ti1 114.1(4) . 3_667
Mn1 O2 Ti1 106.41(17) . 3_667
C7A O3 Ti1 136.3(11) . .
C7B O3 Ti1 142.3(12) . .
Ti4 O4 Ti1 161.2(2) . .
Ti4 O4 Mn1 97.60(18) . .
Ti1 O4 Mn1 99.89(17) . .
Ti3 O5 Ti1 103.70(18) 3_667 .
Ti3 O5 Mn1 148.9(2) 3_667 .
Ti1 O5 Mn1 101.67(16) . .
Ti3 O5 Mn1 100.49(16) 3_667 3_667
Ti1 O5 Mn1 96.34(15) . 3_667
Mn1 O5 Mn1 94.31(14) . 3_667
C15 O6 Mn1 125.8(4) . .
C15 O7 Ti4 130.8(4) . .
Ti5 O8 Ti4 104.98(18) . .
Ti5 O8 Ti3 102.96(18) . .
Ti4 O8 Ti3 100.31(16) . .
Ti5 O8 Mn1 149.7(2) . .
Ti4 O8 Mn1 90.80(15) . .
Ti3 O8 Mn1 99.29(15) . .
C16 O9 Ti2 124.9(4) . .
C16 O9 Ti5 127.1(4) . .
Ti2 O9 Ti5 107.0(2) . .
C26 O10 Ti2 129.5(5) . .
C26 O11 Ti6 131.1(5) . .
Ti6 O12 Ti3 150.3(2) . .
Ti6 O12 Ti5 102.30(18) . .
Ti3 O12 Ti5 99.19(17) . .
Ti6 O12 Ti2 100.16(18) . .
Ti3 O12 Ti2 95.45(17) . .
Ti5 O12 Ti2 101.22(17) . .
C18B O13 Ti2 172.0(10) . .
C18A O13 Ti2 154.7(10) . .
C27 O14 Ti2 124.8(5) . .
C27 O14 Ti6 122.9(5) . .
Ti2 O14 Ti6 102.2(2) . .
C29 O15 Ti3 142.9(6) . .
C29' O15 Ti3 172.8(16) . .
Ti2 O16 Ti3 105.26(19) . .
Ti2 O16 Ti1 153.9(2) . 3_667
Ti3 O16 Ti1 99.99(17) . 3_667
C31 O17 Ti3 123.1(5) . .
C32' O17 Ti3 123.8(10) . .
C31 O17 Ti4 117.7(5) . .
C32' O17 Ti4 124.3(11) . .
Ti3 O17 Ti4 107.64(18) . .
C33 O18 Ti4 151.7(5) . .
C35B O19 Ti5 133.2(7) . .
C35A O19 Ti5 126.1(8) . .
C35B O19 Ti4 124.5(7) . .
C35A O19 Ti4 122.5(9) . .
Ti5 O19 Ti4 102.24(19) . .
C37 O20 Ti5 174.4(6) . .
C39B O21 Ti6 146.0(11) . .
C39A O21 Ti6 138.0(16) . .
C41' O22 Ti6 124.4(16) . .
C41 O22 Ti6 123.2(10) . .
C41' O22 Ti5 128.8(16) . .
C41 O22 Ti5 123.7(11) . .
Ti6 O22 Ti5 106.1(2) . .
C43A O23 Ti6 150.7(16) . .
C43B O23 Ti6 135.1(13) . .
O1 C1 C2 124.9(6) . .
O1 C1 C6 114.7(5) . 3_667
C2 C1 C6 120.5(7) . 3_667
C1 C2 C3 118.3(7) . .
C4 C3 C2 121.3(7) . .
C3 C4 C5 120.6(8) . .
C6 C5 C4 118.7(7) 3_667 .
O2 C6 C5 125.2(6) . 3_667
O2 C6 C1 114.2(6) . 3_667
C5 C6 C1 120.6(6) 3_667 3_667
O3 C7B C8 102(2) . .
C14 C9 C10 118.8(7) . .
C14 C9 C15 119.5(7) . .
C10 C9 C15 121.8(7) . .
C11 C10 C9 121.7(8) . .
C12 C11 C10 119.4(9) . .
C11 C12 C13 120.6(8) . .
C12 C13 C14 119.8(9) . .
C9 C14 C13 119.7(8) . .
O6 C15 O7 125.4(6) . .
O6 C15 C9 118.1(6) . .
O7 C15 C9 116.5(6) . .
O9 C16 C17 111.4(7) . .
O13 C18B C19 101.8(17) . .
C21 C20 C25 119.7(8) . .
C21 C20 C26 120.7(7) . .
C25 C20 C26 119.5(7) . .
C20 C21 C22 120.7(9) . .
C23 C22 C21 118.3(10) . .
C24 C23 C22 121.6(10) . .
C23 C24 C25 120.3(9) . .
C24 C25 C20 119.4(8) . .
O10 C26 O11 124.9(7) . .
O10 C26 C20 117.6(7) . .
O11 C26 C20 117.6(7) . .
C28B C27 O14 118.8(13) . .
O14 C27 C28A 115.0(14) . .
O15 C29 C30 115.8(13) . .
O15 C29' C30' 106(3) . .
O17 C31 C32B 110.3(10) . .
O17 C32' C32A 105(2) . .
O18 C33 C34 110.6(9) . .
O19 C35B C36 109.6(16) . .
C38 C37 O20 113.6(12) . .
O21 C39B C40 107.5(13) . .
C42 C41 O22 112(2) . .
O22 C41' C42' 108(3) . .
C44A C43B O23 95(2) . .
O3 C7A C8' 108(2) . .
O19 C35A C36' 107.0(19) . .
C44B C43A O23 106(3) . .
O13 C18A C19' 101.2(17) . .
O21 C39A C40' 94(3) . .

loop_
_geom_bond_atom_site_label_1
_geom_bond_atom_site_label_2
_geom_bond_distance
_geom_bond_site_symmetry_2
Mn1 O2 2.050(4) .
Mn1 O6 2.095(4) .
Mn1 O5 2.118(4) .
Mn1 O8 2.198(4) .
Mn1 O4 2.248(4) .
Mn1 O5 2.397(4) 3_667
Mn1 Ti4 3.0565(15) .
Mn1 Ti1 3.2220(15) .
Mn1 Ti3 3.3001(16) .
Mn1 Ti1 3.3129(15) 3_667
Ti1 O3 1.774(4) .
Ti1 O1 1.918(4) .
Ti1 O4 1.954(4) .
Ti1 O16 2.012(4) 3_667
Ti1 O5 2.037(4) .
Ti1 O2 2.087(4) 3_667
Ti1 Ti3 3.0772(17) 3_667
Ti2 O13 1.754(5) .
Ti2 O16 1.859(4) .
Ti2 O9 1.977(5) .
Ti2 O14 2.008(5) .
Ti2 O10 2.072(5) .
Ti2 O12 2.095(4) .
Ti2 Ti3 3.0720(17) .
Ti2 Ti6 3.1789(19) .
Ti2 Ti5 3.2291(19) .
Ti3 O15 1.776(4) .
Ti3 O5 1.874(4) 3_667
Ti3 O17 2.003(4) .
Ti3 O16 2.005(4) .
Ti3 O12 2.057(4) .
Ti3 O8 2.132(4) .
Ti3 Ti5 3.1525(17) .
Ti3 Ti4 3.2446(17) .
Ti4 O18 1.772(4) .
Ti4 O4 1.794(4) .
Ti4 O17 2.016(4) .
Ti4 O7 2.066(4) .
Ti4 O19 2.090(4) .
Ti4 O8 2.094(4) .
Ti4 Ti5 3.1645(18) .
Ti5 O20 1.768(5) .
Ti5 O8 1.893(4) .
Ti5 O19 1.974(5) .
Ti5 O22 2.025(5) .
Ti5 O9 2.039(5) .
Ti5 O12 2.083(4) .
Ti5 Ti6 3.2187(19) .
Ti6 O23 1.772(5) .
Ti6 O21 1.800(5) .
Ti6 O22 2.002(5) .
Ti6 O11 2.043(5) .
Ti6 O12 2.050(4) .
Ti6 O14 2.077(5) .
O1 C1 1.357(7) .
O2 C6 1.345(7) .
O3 C7A 1.424(14) .
O3 C7B 1.448(14) .
O6 C15 1.255(7) .
O7 C15 1.273(7) .
O9 C16 1.438(8) .
O10 C26 1.272(8) .
O11 C26 1.281(8) .
O13 C18B 1.468(15) .
O13 C18A 1.493(16) .
O14 C27 1.448(9) .
O15 C29 1.416(10) .
O15 C29' 1.417(14) .
O17 C31 1.462(9) .
O17 C32' 1.467(16) .
O18 C33 1.443(9) .
O19 C35B 1.448(18) .
O19 C35A 1.49(2) .
O20 C37 1.443(9) .
O21 C39B 1.454(12) .
O21 C39A 1.453(15) .
O22 C41' 1.43(3) .
O22 C41 1.51(2) .
O23 C43A 1.513(19) .
O23 C43B 1.547(18) .
C1 C2 1.377(8) .
C1 C6 1.397(9) 3_667
C2 C3 1.388(10) .
C3 C4 1.371(11) .
C4 C5 1.385(9) .
C5 C6 1.378(8) 3_667
C7B C8 1.509(15) .
C8' C7A 1.484(15) .
C9 C14 1.370(10) .
C9 C10 1.371(9) .
C9 C15 1.507(8) .
C10 C11 1.362(10) .
C11 C12 1.355(12) .
C12 C13 1.365(12) .
C13 C14 1.391(10) .
C16 C17 1.486(10) .
C18B C19 1.60(2) .
C19' C18A 1.58(2) .
C20 C21 1.361(11) .
C20 C25 1.388(10) .
C20 C26 1.484(10) .
C21 C22 1.406(12) .
C22 C23 1.369(13) .
C23 C24 1.350(12) .
C24 C25 1.388(11) .
C27 C28B 1.428(15) .
C27 C28A 1.475(16) .
C29 C30 1.445(12) .
C29' C30' 1.485(15) .
C31 C32B 1.485(13) .
C32' C32A 1.480(19) .
C33 C34 1.453(13) .
C35B C36 1.51(2) .
C36' C35A 1.57(3) .
C37 C38 1.401(13) .
C39B C40 1.518(14) .
C40' C39A 1.523(16) .
C41 C42 1.39(4) .
C41' C42' 1.54(5) .
C43B C44A 1.47(3) .
C44B C43A 1.47(3) .

loop_
_geom_torsion_atom_site_label_1
_geom_torsion_atom_site_label_2
_geom_torsion_atom_site_label_3
_geom_torsion_atom_site_label_4
_geom_torsion
_geom_torsion_site_symmetry_1
_geom_torsion_site_symmetry_4
O1 Ti1 O3 C7A 33(2) . .
O4 Ti1 O3 C7A 135(2) . .
O16 Ti1 O3 C7A -65(2) 3_667 .
O5 Ti1 O3 C7A -142(2) . .
Ti3 Ti1 O3 C7A -105(2) 3_667 .
Mn1 Ti1 O3 C7A 179(2) . .
Mn1 Ti1 O3 C7A -150(2) 3_667 .
O1 Ti1 O3 C7B -31.1(19) . .
O4 Ti1 O3 C7B 71.0(19) . .
O16 Ti1 O3 C7B -129.7(19) 3_667 .
O5 Ti1 O3 C7B 154.1(19) . .
Ti3 Ti1 O3 C7B -169.3(19) 3_667 .
Mn1 Ti1 O3 C7B 114.6(19) . .
Mn1 Ti1 O3 C7B 145.8(18) 3_667 .
O18 Ti4 O4 Ti1 -12.0(8) . .
O17 Ti4 O4 Ti1 -111.1(7) . .
O7 Ti4 O4 Ti1 85.3(8) . .
O19 Ti4 O4 Ti1 156.8(6) . .
O8 Ti4 O4 Ti1 173.2(7) . .
Mn1 Ti4 O4 Ti1 158.8(9) . .
Ti5 Ti4 O4 Ti1 165.0(7) . .
Ti3 Ti4 O4 Ti1 -146.7(7) . .
O18 Ti4 O4 Mn1 -170.78(18) . .
O17 Ti4 O4 Mn1 90.10(17) . .
O7 Ti4 O4 Mn1 -73.44(18) . .
O19 Ti4 O4 Mn1 -1.9(7) . .
O8 Ti4 O4 Mn1 14.38(16) . .
Ti5 Ti4 O4 Mn1 6.2(2) . .
Ti3 Ti4 O4 Mn1 54.52(12) . .
O20 Ti5 O8 Ti4 86.2(2) . .
O19 Ti5 O8 Ti4 -6.70(18) . .
O22 Ti5 O8 Ti4 -74.0(4) . .
O9 Ti5 O8 Ti4 178.52(18) . .
O12 Ti5 O8 Ti4 -107.04(19) . .
Ti3 Ti5 O8 Ti4 -104.6(2) . .
Ti6 Ti5 O8 Ti4 -94.43(16) . .
Ti2 Ti5 O8 Ti4 -146.48(15) . .
O20 Ti5 O8 Ti3 -169.2(2) . .
O19 Ti5 O8 Ti3 97.87(19) . .
O22 Ti5 O8 Ti3 30.6(5) . .
O9 Ti5 O8 Ti3 -76.90(19) . .
O12 Ti5 O8 Ti3 -2.46(16) . .
Ti4 Ti5 O8 Ti3 104.6(2) . .
Ti6 Ti5 O8 Ti3 10.1(2) . .
Ti2 Ti5 O8 Ti3 -41.90(13) . .
O20 Ti5 O8 Mn1 -33.0(5) . .
O19 Ti5 O8 Mn1 -125.9(4) . .
O22 Ti5 O8 Mn1 166.8(4) . .
O9 Ti5 O8 Mn1 59.4(4) . .
O12 Ti5 O8 Mn1 133.8(4) . .
Ti3 Ti5 O8 Mn1 136.3(5) . .
Ti4 Ti5 O8 Mn1 -119.1(5) . .
Ti6 Ti5 O8 Mn1 146.4(4) . .
Ti2 Ti5 O8 Mn1 94.4(4) . .
O16 Ti2 O13 C18A 33(3) . .
O9 Ti2 O13 C18A 130(3) . .
O14 Ti2 O13 C18A -139(3) . .
O10 Ti2 O13 C18A -57(3) . .
Ti3 Ti2 O13 C18A 32(3) . .
Ti6 Ti2 O13 C18A -133(3) . .
Ti5 Ti2 O13 C18A 131(3) . .
O5 Ti3 O15 C29 -18.0(13) 3_667 .
O17 Ti3 O15 C29 -118.3(13) . .
O16 Ti3 O15 C29 63.4(13) . .
O12 Ti3 O15 C29 143.0(13) . .
O8 Ti3 O15 C29 -143.8(14) . .
Ti2 Ti3 O15 C29 99.6(13) . .
Ti1 Ti3 O15 C29 22.7(13) 3_667 .
Ti5 Ti3 O15 C29 158.2(13) . .
Ti4 Ti3 O15 C29 -116.0(13) . .
Mn1 Ti3 O15 C29 -31.6(14) . .
O13 Ti2 O16 Ti3 -178.9(2) . .
O9 Ti2 O16 Ti3 80.6(2) . .
O14 Ti2 O16 Ti3 -19.4(6) . .
O10 Ti2 O16 Ti3 -84.1(2) . .
O12 Ti2 O16 Ti3 5.27(17) . .
Ti6 Ti2 O16 Ti3 -9.2(2) . .
Ti5 Ti2 O16 Ti3 44.41(15) . .
O13 Ti2 O16 Ti1 15.7(6) . 3_667
O9 Ti2 O16 Ti1 -84.8(5) . 3_667
O14 Ti2 O16 Ti1 175.2(4) . 3_667
O10 Ti2 O16 Ti1 110.5(5) . 3_667
O12 Ti2 O16 Ti1 -160.1(5) . 3_667
Ti3 Ti2 O16 Ti1 -165.4(6) . 3_667
Ti6 Ti2 O16 Ti1 -174.6(4) . 3_667
Ti5 Ti2 O16 Ti1 -121.0(5) . 3_667
O4 Ti4 O18 C33 7.2(12) . .
O17 Ti4 O18 C33 102.7(12) . .
O7 Ti4 O18 C33 -83.5(12) . .
O19 Ti4 O18 C33 -169.5(11) . .
O8 Ti4 O18 C33 167.4(10) . .
Mn1 Ti4 O18 C33 -6.0(13) . .
Ti5 Ti4 O18 C33 -169.5(11) . .
Ti3 Ti4 O18 C33 107.0(11) . .
O23 Ti6 O21 C39B 4.3(17) . .
O22 Ti6 O21 C39B -96.8(17) . .
O11 Ti6 O21 C39B 93.8(17) . .
O12 Ti6 O21 C39B -161.7(16) . .
O14 Ti6 O21 C39B 175.5(17) . .
Ti2 Ti6 O21 C39B 172.4(16) . .
Ti5 Ti6 O21 C39B -107.4(17) . .
O23 Ti6 O21 C39A -38(4) . .
O22 Ti6 O21 C39A -139(4) . .
O11 Ti6 O21 C39A 51(4) . .
O12 Ti6 O21 C39A 156(4) . .
O14 Ti6 O21 C39A 133(4) . .
Ti2 Ti6 O21 C39A 130(4) . .
Ti5 Ti6 O21 C39A -150(4) . .
O21 Ti6 O23 C43A 90(3) . .
O22 Ti6 O23 C43A -171(3) . .
O11 Ti6 O23 C43A -6(3) . .
O12 Ti6 O23 C43A -94(3) . .
Ti2 Ti6 O23 C43A -75(3) . .
Ti5 Ti6 O23 C43A -133(3) . .
O21 Ti6 O23 C43B 67.9(16) . .
O22 Ti6 O23 C43B 166.2(16) . .
O11 Ti6 O23 C43B -28.5(16) . .
O12 Ti6 O23 C43B -116.2(16) . .
Ti2 Ti6 O23 C43B -98.0(16) . .
Ti5 Ti6 O23 C43B -156.0(16) . .
Ti1 O1 C1 C2 178.4(5) . .
Ti1 O1 C1 C6 -1.1(7) . 3_667
O1 C1 C2 C3 -179.8(7) . .
C6 C1 C2 C3 -0.4(11) 3_667 .
C1 C2 C3 C4 0.4(13) . .
C2 C3 C4 C5 -0.7(14) . .
C3 C4 C5 C6 0.9(12) . 3_667
Mn1 O2 C6 C5 -0.4(10) . 3_667
Ti1 O2 C6 C5 179.2(5) 3_667 3_667
Mn1 O2 C6 C1 179.3(4) . 3_667
Ti1 O2 C6 C1 -1.1(6) 3_667 3_667
Ti1 O3 C7B C8 121.8(19) . .
C14 C9 C10 C11 0.4(13) . .
C15 C9 C10 C11 -179.7(8) . .
C9 C10 C11 C12 0.7(14) . .
C10 C11 C12 C13 -1.4(16) . .
C11 C12 C13 C14 0.9(17) . .
C10 C9 C14 C13 -0.9(13) . .
C15 C9 C14 C13 179.2(8) . .
C12 C13 C14 C9 0.3(15) . .
Mn1 O6 C15 O7 -8.8(10) . .
Mn1 O6 C15 C9 172.9(4) . .
Ti4 O7 C15 O6 8.8(10) . .
Ti4 O7 C15 C9 -172.8(4) . .
C14 C9 C15 O6 3.4(10) . .
C10 C9 C15 O6 -176.5(7) . .
C14 C9 C15 O7 -175.1(7) . .
C10 C9 C15 O7 5.0(10) . .
Ti2 O9 C16 C17 92.7(7) . .
Ti5 O9 C16 C17 -100.4(7) . .
C25 C20 C21 C22 -0.1(15) . .
C26 C20 C21 C22 178.2(9) . .
C20 C21 C22 C23 1.1(18) . .
C21 C22 C23 C24 -2(2) . .
C22 C23 C24 C25 1.0(19) . .
C23 C24 C25 C20 0.0(15) . .
C21 C20 C25 C24 -0.5(13) . .
C26 C20 C25 C24 -178.8(8) . .
Ti2 O10 C26 O11 -4.5(11) . .
Ti2 O10 C26 C20 175.6(4) . .
Ti6 O11 C26 O10 8.3(11) . .
Ti6 O11 C26 C20 -171.8(4) . .
C21 C20 C26 O10 -4.4(11) . .
C25 C20 C26 O10 173.9(7) . .
C21 C20 C26 O11 175.7(8) . .
C25 C20 C26 O11 -6.0(11) . .
Ti2 O14 C27 C28B -91.0(16) . .
Ti6 O14 C27 C28B 129.9(14) . .
Ti2 O14 C27 C28A -129.5(14) . .
Ti6 O14 C27 C28A 91.4(15) . .
Ti3 O15 C29 C30 169.1(9) . .
Ti3 O17 C31 C32B -113.2(10) . .
Ti4 O17 C31 C32B 108.3(10) . .
Ti3 O17 C32' C32A 109(2) . .
Ti4 O17 C32' C32A -97(2) . .
Ti4 O18 C33 C34 -177.3(9) . .
Ti5 O19 C35B C36 -97.3(13) . .
Ti4 O19 C35B C36 81.8(14) . .
Ti6 O21 C39B C40 -112.0(18) . .
Ti6 O22 C41 C42 87(2) . .
Ti5 O22 C41 C42 -126.0(17) . .
Ti6 O22 C41' C42' -89(2) . .
Ti5 O22 C41' C42' 102(2) . .
Ti6 O23 C43B C44A -146.4(17) . .
Ti1 O3 C7A C8' -163.3(15) . .
Ti5 O19 C35A C36' 116.1(13) . .
Ti4 O19 C35A C36' -103.0(14) . .
Ti6 O23 C43A C44B -110(3) . .
Ti2 O13 C18A C19' 153.6(18) . .
Ti6 O21 C39A C40' 171(2) . .
